data_7150731
loop_
_publ_author_name
'Bragnier, Nicolas'
'Guillot, Regis'
'Scherrmann, Marie-Christine'

_publ_section_title
;
 Diastereoselective addition of sugar radicals to camphorsultam
 glyoxilic oxime ether: a route toward C-glycosylthreonine and
 allothreonine
;
_journal_issue 19
_journal_name_full 'Organic &amp; Biomolecular Chemistry'
_journal_page_first 3918
_journal_page_last 3921
_journal_paper_doi 10.1039/b910050d
_journal_volume 7
_journal_year 2009
_chemical_absolute_configuration ad
_chemical_formula_moiety 'C36 H50 N2 O13 S'
_chemical_formula_sum 'C36 H50 N2 O13 S'
_chemical_formula_weight 750.85
_space_group_IT_number 19
_symmetry_cell_setting orthorhombic
_symmetry_Int_Tables_number 19
_symmetry_space_group_name_Hall 'P 2ac 2ab'
_symmetry_space_group_name_H-M 'P 21 21 21'
_atom_sites_solution_hydrogens geom
_atom_sites_solution_primary direct
_atom_sites_solution_secondary difmap
_audit_creation_method SHELXL-97
_audit_update_record
;
2009-07-16 # Formatted by publCIF
;
_cell_angle_alpha 90.
_cell_angle_beta 90.
_cell_angle_gamma 90.
_cell_formula_units_Z 4
_cell_length_a 12.629(5)
_cell_length_b 14.954(5)
_cell_length_c 20.739(5)
_cell_measurement_temperature 100(1)
_cell_volume 3917(2)
_computing_structure_refinement 'SHELXL-97 (Sheldrick, 1997)'
_diffrn_ambient_temperature 100(1)
_diffrn_measured_fraction_theta_full 0.996
_diffrn_measured_fraction_theta_max 0.933
_diffrn_radiation_monochromator graphite
_diffrn_radiation_probe x-ray
_diffrn_radiation_type MoK\a
_diffrn_radiation_wavelength 0.71069
_diffrn_reflns_av_R_equivalents 0.0592
_diffrn_reflns_av_sigmaI/netI 0.0602
_diffrn_reflns_limit_h_max 17
_diffrn_reflns_limit_h_min -17
_diffrn_reflns_limit_k_max 20
_diffrn_reflns_limit_k_min -21
_diffrn_reflns_limit_l_max 28
_diffrn_reflns_limit_l_min -28
_diffrn_reflns_number 35511
_diffrn_reflns_theta_full 25.00
_diffrn_reflns_theta_max 30.67
_diffrn_reflns_theta_min 1.89
_diffrn_source 'fine-focus sealed tube'
_diffrn_source_type 'kappa X8 APEX II Bruker ICMMO'
_exptl_absorpt_coefficient_mu 0.147
_exptl_absorpt_correction_T_max 0.988
_exptl_absorpt_correction_T_min 0.961
_exptl_absorpt_correction_type psi-scan
_exptl_absorpt_process_details SADABS
_exptl_crystal_density_diffrn 1.273
_exptl_crystal_density_method 'not measured'
_exptl_crystal_F_000 1600
_exptl_crystal_size_max 0.230
_exptl_crystal_size_mid 0.210
_exptl_crystal_size_min 0.060
_refine_diff_density_max 0.726
_refine_diff_density_min -0.455
_refine_diff_density_rms 0.072
_refine_ls_abs_structure_details 'Flack H D (1983), Acta Cryst. A39, 876-881'
_refine_ls_abs_structure_Flack 0.01(5)
_refine_ls_extinction_method none
_refine_ls_goodness_of_fit_ref 1.057
_refine_ls_hydrogen_treatment constr
_refine_ls_matrix_type full
_refine_ls_number_parameters 469
_refine_ls_number_reflns 11061
_refine_ls_number_restraints 0
_refine_ls_restrained_S_all 1.057
_refine_ls_R_factor_all 0.0687
_refine_ls_R_factor_gt 0.0459
_refine_ls_shift/su_max 0.006
_refine_ls_shift/su_mean 0.002
_refine_ls_structure_factor_coef Fsqd
_refine_ls_weighting_details 'calc w=1/[\s^2^(Fo^2^)+(0.0671P)^2^+0.0000P] where P=(Fo^2^+2Fc^2^)/3'
_refine_ls_weighting_scheme calc
_refine_ls_wR_factor_gt 0.1106
_refine_ls_wR_factor_ref 0.1178
_reflns_number_gt 8682
_reflns_number_total 11061
_reflns_threshold_expression >2sigma(I)
_cod_data_source_file b910050d.txt
_cod_data_source_block 302GuillotICMMO
_cod_database_code 7150731

loop_
_symmetry_equiv_pos_as_xyz
'x, y, z'
'-x+1/2, -y, z+1/2'
'x+1/2, -y+1/2, -z'
'-x, y+1/2, -z+1/2'

loop_
_atom_site_label
_atom_site_type_symbol
_atom_site_fract_x
_atom_site_fract_y
_atom_site_fract_z
_atom_site_U_iso_or_equiv
_atom_site_adp_type
_atom_site_occupancy
_atom_site_symmetry_multiplicity
_atom_site_calc_flag
_atom_site_refinement_flags
_atom_site_disorder_assembly
_atom_site_disorder_group
C1 C 0.55904(16) 0.00511(11) 0.09915(10) 0.0303(4) Uani 1 1 d . . .
H1A H 0.5765 0.0010 0.1446 0.036 Uiso 1 1 calc R . .
H1B H 0.6121 0.0418 0.0780 0.036 Uiso 1 1 calc R . .
C2 C 0.45030(15) 0.04605(12) 0.09062(9) 0.0259(4) Uani 1 1 d . . .
C3 C 0.40509(18) 0.10207(13) 0.14673(10) 0.0355(5) Uani 1 1 d . . .
H3A H 0.4550 0.1474 0.1606 0.043 Uiso 1 1 calc R . .
H3B H 0.3866 0.0646 0.1832 0.043 Uiso 1 1 calc R . .
C4 C 0.30510(18) 0.14484(14) 0.11591(11) 0.0398(5) Uani 1 1 d . . .
H4A H 0.2412 0.1237 0.1369 0.048 Uiso 1 1 calc R . .
H4B H 0.3077 0.2095 0.1187 0.048 Uiso 1 1 calc R . .
C5 C 0.30942(16) 0.11380(13) 0.04544(11) 0.0339(4) Uani 1 1 d . . .
H5 H 0.2697 0.1516 0.0153 0.041 Uiso 1 1 calc R . .
C6 C 0.43039(16) 0.10902(12) 0.03184(9) 0.0291(4) Uani 1 1 d . . .
C7 C 0.45919(19) 0.07150(14) -0.03472(10) 0.0371(5) Uani 1 1 d . . .
H7A H 0.5344 0.0631 -0.0373 0.056 Uiso 1 1 calc R . .
H7B H 0.4369 0.1127 -0.0675 0.056 Uiso 1 1 calc R . .
H7C H 0.4242 0.0152 -0.0410 0.056 Uiso 1 1 calc R . .
C8 C 0.48812(18) 0.19908(13) 0.03841(12) 0.0392(5) Uani 1 1 d . . .
H8A H 0.5630 0.1889 0.0411 0.059 Uiso 1 1 calc R . .
H8B H 0.4644 0.2290 0.0768 0.059 Uiso 1 1 calc R . .
H8C H 0.4729 0.2356 0.0015 0.059 Uiso 1 1 calc R . .
C9 C 0.27752(17) 0.01405(13) 0.04444(11) 0.0365(5) Uani 1 1 d . . .
H9A H 0.2106 0.0045 0.0663 0.044 Uiso 1 1 calc R . .
H9B H 0.2723 -0.0083 0.0006 0.044 Uiso 1 1 calc R . .
C10 C 0.36945(15) -0.03092(12) 0.08106(9) 0.0262(4) Uani 1 1 d . . .
H10 H 0.3453 -0.0541 0.1227 0.031 Uiso 1 1 calc R . .
C11 C 0.37046(15) -0.17713(12) 0.02470(8) 0.0223(4) Uani 1 1 d . . .
C12 C 0.42119(14) -0.23492(11) -0.02796(8) 0.0212(3) Uani 1 1 d . . .
H12 H 0.4973 -0.2403 -0.0196 0.025 Uiso 1 1 calc R . .
C13 C 0.40370(14) -0.18577(11) -0.09340(8) 0.0218(4) Uani 1 1 d . . .
H13 H 0.4363 -0.1265 -0.0900 0.026 Uiso 1 1 calc R . .
C14 C 0.28605(15) -0.17240(13) -0.10883(9) 0.0272(4) Uani 1 1 d . . .
H14A H 0.2527 -0.1407 -0.0741 0.041 Uiso 1 1 calc R . .
H14B H 0.2527 -0.2296 -0.1142 0.041 Uiso 1 1 calc R . .
H14C H 0.2791 -0.1385 -0.1479 0.041 Uiso 1 1 calc R . .
C15 C 0.48485(17) -0.44295(12) -0.00483(9) 0.0296(4) Uani 1 1 d . . .
H15A H 0.5228 -0.4723 0.0299 0.036 Uiso 1 1 calc R . .
H15B H 0.5367 -0.4144 -0.0325 0.036 Uiso 1 1 calc R . .
C16 C 0.42569(16) -0.51240(12) -0.04325(9) 0.0276(4) Uani 1 1 d . . .
C17 C 0.37156(17) -0.58052(12) -0.01230(10) 0.0305(4) Uani 1 1 d . . .
H17 H 0.3743 -0.5849 0.0324 0.037 Uiso 1 1 calc R . .
C18 C 0.31326(16) -0.64226(13) -0.04736(10) 0.0331(4) Uani 1 1 d . . .
H18 H 0.2762 -0.6871 -0.0260 0.040 Uiso 1 1 calc R . .
C19 C 0.31013(19) -0.63730(14) -0.11398(11) 0.0398(5) Uani 1 1 d . . .
H19 H 0.2714 -0.6789 -0.1375 0.048 Uiso 1 1 calc R . .
C20 C 0.3648(2) -0.57030(14) -0.14514(11) 0.0419(5) Uani 1 1 d . . .
H20 H 0.3628 -0.5665 -0.1899 0.050 Uiso 1 1 calc R . .
C21 C 0.42300(19) -0.50824(13) -0.10974(10) 0.0364(5) Uani 1 1 d . . .
H21 H 0.4604 -0.4636 -0.1311 0.044 Uiso 1 1 calc R . .
C22 C 0.45627(13) -0.23447(12) -0.14969(8) 0.0216(3) Uani 1 1 d . . .
H22A H 0.4334 -0.2964 -0.1493 0.026 Uiso 1 1 calc R . .
H22B H 0.4316 -0.2080 -0.1897 0.026 Uiso 1 1 calc R . .
C23 C 0.57601(13) -0.23230(11) -0.14918(8) 0.0200(3) Uani 1 1 d . . .
H23 H 0.6030 -0.2640 -0.1112 0.024 Uiso 1 1 calc R . .
C24 C 0.62429(14) -0.27201(11) -0.21057(8) 0.0215(4) Uani 1 1 d . . .
H24 H 0.5967 -0.2405 -0.2484 0.026 Uiso 1 1 calc R . .
C25 C 0.74441(13) -0.26431(11) -0.20880(8) 0.0208(3) Uani 1 1 d . . .
H25 H 0.7736 -0.3049 -0.1762 0.025 Uiso 1 1 calc R . .
C26 C 0.77725(13) -0.16912(12) -0.19439(8) 0.0206(3) Uani 1 1 d . . .
H26 H 0.7652 -0.1312 -0.2322 0.025 Uiso 1 1 calc R . .
C27 C 0.71865(13) -0.13112(11) -0.13588(8) 0.0203(3) Uani 1 1 d . . .
H27 H 0.7379 -0.1660 -0.0976 0.024 Uiso 1 1 calc R . .
C28 C 0.74264(14) -0.03418(11) -0.12351(8) 0.0223(4) Uani 1 1 d . . .
H28A H 0.7005 -0.0128 -0.0876 0.027 Uiso 1 1 calc R . .
H28B H 0.8168 -0.0272 -0.1124 0.027 Uiso 1 1 calc R . .
C29 C 0.77651(16) 0.09272(12) -0.18904(9) 0.0279(4) Uani 1 1 d . . .
C30 C 0.7512(2) 0.13751(14) -0.25127(11) 0.0426(5) Uani 1 1 d . . .
H30A H 0.7024 0.1856 -0.2437 0.064 Uiso 1 1 calc R . .
H30B H 0.7200 0.0950 -0.2803 0.064 Uiso 1 1 calc R . .
H30C H 0.8151 0.1609 -0.2699 0.064 Uiso 1 1 calc R . .
C31 C 0.95206(14) -0.10970(12) -0.20562(8) 0.0243(4) Uani 1 1 d . . .
C32 C 1.06384(15) -0.12402(14) -0.18420(10) 0.0306(4) Uani 1 1 d . . .
H32A H 1.1074 -0.0761 -0.1999 0.046 Uiso 1 1 calc R . .
H32B H 1.0893 -0.1799 -0.2010 0.046 Uiso 1 1 calc R . .
H32C H 1.0666 -0.1253 -0.1379 0.046 Uiso 1 1 calc R . .
C33 C 0.82811(16) -0.36728(13) -0.28211(10) 0.0304(4) Uani 1 1 d . . .
C34 C 0.8738(2) -0.37479(15) -0.34839(11) 0.0444(6) Uani 1 1 d . . .
H34A H 0.8528 -0.3239 -0.3735 0.067 Uiso 1 1 calc R . .
H34B H 0.8482 -0.4284 -0.3685 0.067 Uiso 1 1 calc R . .
H34C H 0.9496 -0.3769 -0.3457 0.067 Uiso 1 1 calc R . .
C35 C 0.5612(2) -0.39631(17) -0.27095(11) 0.0551(7) Uani 1 1 d . . .
N1 N 0.42609(11) -0.10103(10) 0.04417(7) 0.0225(3) Uani 1 1 d . . .
N2 N 0.37431(13) -0.32389(10) -0.03121(7) 0.0244(3) Uani 1 1 d . . .
H2 H 0.3297 -0.3423 -0.0596 0.029 Uiso 1 1 calc R . .
O1 O 0.61864(11) -0.11025(10) 0.00653(7) 0.0353(3) Uani 1 1 d . . .
O2 O 0.57251(12) -0.17089(9) 0.11204(7) 0.0341(3) Uani 1 1 d . . .
O3 O 0.28026(11) -0.18925(8) 0.04318(6) 0.0280(3) Uani 1 1 d . . .
O4 O 0.41656(11) -0.37558(8) 0.02200(6) 0.0285(3) Uani 1 1 d . . .
O5 O 0.71875(10) 0.01737(8) -0.18050(6) 0.0254(3) Uani 1 1 d . . .
O6 O 0.88878(9) -0.17286(8) -0.17963(6) 0.0231(3) Uani 1 1 d . . .
O7 O 0.78818(10) -0.28494(8) -0.27152(6) 0.0249(3) Uani 1 1 d . . .
O8 O 0.59758(10) -0.36606(8) -0.21459(6) 0.0272(3) Uani 1 1 d . . .
O9 O 0.84058(12) 0.11915(9) -0.15064(7) 0.0361(3) Uani 1 1 d . . .
O10 O 0.5327(4) -0.34752(18) -0.31248(12) 0.0440(6) Uani 1 1 d . . .
O11 O 0.82380(14) -0.42707(10) -0.24393(7) 0.0442(4) Uani 1 1 d . . .
O13 O 0.60758(9) -0.14035(7) -0.14708(6) 0.0208(3) Uani 1 1 d . . .
O96 O 0.92118(11) -0.05073(9) -0.24043(7) 0.0338(3) Uani 1 1 d . . .
S S 0.55607(4) -0.10396(3) 0.06387(2) 0.02399(10) Uani 1 1 d . . .
C36 C 0.5548(2) -0.49507(15) -0.27367(14) 0.0554(7) Uani 1 1 d . . .
H36A H 0.4906 -0.5124 -0.2950 0.083 Uiso 1 1 calc R . .
H36B H 0.5552 -0.5188 -0.2307 0.083 Uiso 1 1 calc R . .
H36C H 0.6145 -0.5180 -0.2971 0.083 Uiso 1 1 calc R . .

loop_
_atom_site_aniso_label
_atom_site_aniso_U_11
_atom_site_aniso_U_22
_atom_site_aniso_U_33
_atom_site_aniso_U_23
_atom_site_aniso_U_13
_atom_site_aniso_U_12
C1 0.0350(10) 0.0209(9) 0.0352(10) -0.0053(8) -0.0105(9) -0.0018(8)
C2 0.0293(10) 0.0203(8) 0.0280(9) -0.0027(7) -0.0019(8) -0.0013(7)
C3 0.0522(12) 0.0221(9) 0.0321(10) -0.0069(8) 0.0034(9) -0.0014(9)
C4 0.0453(13) 0.0220(10) 0.0521(13) -0.0097(9) 0.0035(11) 0.0018(9)
C5 0.0334(10) 0.0231(10) 0.0452(11) -0.0038(9) -0.0064(9) 0.0047(8)
C6 0.0355(10) 0.0198(9) 0.0319(9) 0.0019(7) -0.0023(8) -0.0002(8)
C7 0.0508(14) 0.0299(10) 0.0307(10) 0.0070(8) 0.0000(9) 0.0029(9)
C8 0.0425(12) 0.0231(10) 0.0520(13) 0.0063(9) -0.0026(10) -0.0031(8)
C9 0.0330(11) 0.0249(10) 0.0517(13) -0.0083(9) -0.0026(10) 0.0008(8)
C10 0.0322(10) 0.0172(8) 0.0293(9) -0.0036(7) 0.0057(8) 0.0015(7)
C11 0.0285(10) 0.0161(8) 0.0224(8) 0.0024(7) 0.0004(7) -0.0005(7)
C12 0.0239(9) 0.0180(8) 0.0219(8) -0.0010(6) 0.0019(7) -0.0024(7)
C13 0.0226(9) 0.0195(8) 0.0234(8) 0.0003(7) 0.0012(7) -0.0021(7)
C14 0.0230(9) 0.0311(10) 0.0274(9) 0.0025(8) 0.0007(8) 0.0012(7)
C15 0.0378(11) 0.0219(9) 0.0290(10) 0.0016(8) -0.0036(8) 0.0034(8)
C16 0.0346(10) 0.0193(9) 0.0288(9) -0.0015(7) -0.0006(8) 0.0059(7)
C17 0.0411(11) 0.0229(9) 0.0275(9) 0.0002(8) 0.0020(8) 0.0071(8)
C18 0.0369(11) 0.0217(9) 0.0409(11) 0.0023(8) 0.0049(9) 0.0020(8)
C19 0.0513(13) 0.0288(11) 0.0392(12) -0.0079(9) -0.0045(10) -0.0027(10)
C20 0.0652(15) 0.0310(11) 0.0297(10) -0.0028(9) -0.0056(10) -0.0059(10)
C21 0.0520(13) 0.0258(10) 0.0313(10) -0.0004(8) 0.0020(10) -0.0049(9)
C22 0.0212(9) 0.0226(8) 0.0211(8) -0.0002(7) -0.0033(7) -0.0016(7)
C23 0.0219(8) 0.0168(8) 0.0212(8) 0.0000(6) -0.0028(7) -0.0017(6)
C24 0.0246(9) 0.0184(8) 0.0215(8) -0.0007(7) 0.0002(7) -0.0024(7)
C25 0.0220(9) 0.0203(8) 0.0202(8) 0.0007(7) 0.0018(7) 0.0009(7)
C26 0.0157(8) 0.0232(8) 0.0230(8) 0.0027(7) -0.0006(7) 0.0013(7)
C27 0.0201(8) 0.0202(8) 0.0205(8) 0.0009(7) -0.0025(7) -0.0008(7)
C28 0.0230(9) 0.0213(8) 0.0224(8) 0.0009(7) -0.0010(7) -0.0014(7)
C29 0.0325(10) 0.0197(9) 0.0316(10) 0.0011(8) -0.0004(8) -0.0029(8)
C30 0.0579(14) 0.0284(11) 0.0415(12) 0.0090(9) -0.0043(11) -0.0088(10)
C31 0.0237(9) 0.0238(9) 0.0255(9) 0.0000(7) 0.0030(7) -0.0013(7)
C32 0.0236(9) 0.0349(10) 0.0334(10) 0.0073(8) -0.0022(8) -0.0043(8)
C33 0.0335(10) 0.0249(10) 0.0326(10) 0.0006(8) 0.0057(8) 0.0044(8)
C34 0.0622(15) 0.0327(11) 0.0383(12) 0.0006(9) 0.0205(11) 0.0066(11)
C35 0.092(2) 0.0425(13) 0.0310(11) -0.0152(11) 0.0076(13) -0.0276(14)
N1 0.0246(7) 0.0190(7) 0.0237(7) -0.0023(6) 0.0014(6) 0.0004(6)
N2 0.0338(9) 0.0182(7) 0.0212(7) -0.0002(6) -0.0062(6) -0.0024(6)
O1 0.0277(7) 0.0428(8) 0.0356(8) -0.0064(7) 0.0041(6) -0.0063(6)
O2 0.0395(8) 0.0254(7) 0.0376(8) 0.0051(6) -0.0069(7) 0.0047(6)
O3 0.0307(7) 0.0217(6) 0.0316(7) -0.0006(5) 0.0077(6) -0.0030(5)
O4 0.0442(8) 0.0201(6) 0.0212(6) 0.0011(5) 0.0016(6) -0.0007(5)
O5 0.0288(7) 0.0190(6) 0.0283(6) 0.0032(5) -0.0054(6) -0.0010(5)
O6 0.0163(6) 0.0243(6) 0.0286(6) 0.0044(5) -0.0017(5) -0.0015(5)
O7 0.0307(7) 0.0227(6) 0.0214(6) -0.0002(5) 0.0055(5) 0.0032(5)
O8 0.0287(7) 0.0197(6) 0.0331(7) -0.0064(5) -0.0006(6) -0.0037(5)
O9 0.0457(8) 0.0297(7) 0.0329(7) 0.0032(6) -0.0044(7) -0.0122(6)
O10 0.0770(12) 0.0296(9) 0.0355(8) 0.0057(9) 0.0171(7) -0.0069(8)
O11 0.0650(10) 0.0326(8) 0.0350(8) 0.0053(7) 0.0157(8) 0.0169(7)
O13 0.0215(6) 0.0171(6) 0.0239(6) 0.0003(5) -0.0006(5) -0.0026(5)
O96 0.0277(7) 0.0313(7) 0.0424(8) 0.0147(6) 0.0039(6) 0.0012(6)
S 0.0263(2) 0.0199(2) 0.0257(2) -0.00188(17) -0.00228(18) -0.00017(17)
C36 0.0461(14) 0.0451(14) 0.0749(17) -0.0359(13) 0.0215(13) -0.0189(12)

loop_
_atom_type_symbol
_atom_type_description
_atom_type_scat_dispersion_real
_atom_type_scat_dispersion_imag
_atom_type_scat_source
C C 0.0033 0.0016 'International Tables Vol C Tables 4.2.6.8 and 6.1.1.4'
H H 0.0000 0.0000 'International Tables Vol C Tables 4.2.6.8 and 6.1.1.4'
N N 0.0061 0.0033 'International Tables Vol C Tables 4.2.6.8 and 6.1.1.4'
O O 0.0106 0.0060 'International Tables Vol C Tables 4.2.6.8 and 6.1.1.4'
S S 0.1246 0.1234 'International Tables Vol C Tables 4.2.6.8 and 6.1.1.4'

loop_
_geom_angle_atom_site_label_1
_geom_angle_atom_site_label_2
_geom_angle_atom_site_label_3
_geom_angle
_geom_angle_site_symmetry_1
_geom_angle_site_symmetry_3
_geom_angle_publ_flag
C2 C1 S 107.58(13) . . ?
C2 C1 H1A 110.2 . . ?
S C1 H1A 110.2 . . ?
C2 C1 H1B 110.2 . . ?
S C1 H1B 110.2 . . ?
H1A C1 H1B 108.5 . . ?
C1 C2 C3 117.84(16) . . ?
C1 C2 C10 108.18(15) . . ?
C3 C2 C10 104.81(15) . . ?
C1 C2 C6 118.78(16) . . ?
C3 C2 C6 101.64(15) . . ?
C10 C2 C6 103.99(14) . . ?
C2 C3 C4 102.36(16) . . ?
C2 C3 H3A 111.3 . . ?
C4 C3 H3A 111.3 . . ?
C2 C3 H3B 111.3 . . ?
C4 C3 H3B 111.3 . . ?
H3A C3 H3B 109.2 . . ?
C5 C4 C3 103.80(16) . . ?
C5 C4 H4A 111.0 . . ?
C3 C4 H4A 111.0 . . ?
C5 C4 H4B 111.0 . . ?
C3 C4 H4B 111.0 . . ?
H4A C4 H4B 109.0 . . ?
C4 C5 C9 107.20(18) . . ?
C4 C5 C6 102.80(16) . . ?
C9 C5 C6 102.08(15) . . ?
C4 C5 H5 114.5 . . ?
C9 C5 H5 114.5 . . ?
C6 C5 H5 114.5 . . ?
C7 C6 C8 106.72(17) . . ?
C7 C6 C5 114.40(17) . . ?
C8 C6 C5 114.17(16) . . ?
C7 C6 C2 116.36(15) . . ?
C8 C6 C2 112.51(16) . . ?
C5 C6 C2 92.54(15) . . ?
C6 C7 H7A 109.5 . . ?
C6 C7 H7B 109.5 . . ?
H7A C7 H7B 109.5 . . ?
C6 C7 H7C 109.5 . . ?
H7A C7 H7C 109.5 . . ?
H7B C7 H7C 109.5 . . ?
C6 C8 H8A 109.5 . . ?
C6 C8 H8B 109.5 . . ?
H8A C8 H8B 109.5 . . ?
C6 C8 H8C 109.5 . . ?
H8A C8 H8C 109.5 . . ?
H8B C8 H8C 109.5 . . ?
C10 C9 C5 102.59(16) . . ?
C10 C9 H9A 111.2 . . ?
C5 C9 H9A 111.2 . . ?
C10 C9 H9B 111.2 . . ?
C5 C9 H9B 111.2 . . ?
H9A C9 H9B 109.2 . . ?
N1 C10 C9 114.69(16) . . ?
N1 C10 C2 105.86(14) . . ?
C9 C10 C2 103.60(14) . . ?
N1 C10 H10 110.8 . . ?
C9 C10 H10 110.8 . . ?
C2 C10 H10 110.8 . . ?
O3 C11 N1 120.10(16) . . ?
O3 C11 C12 122.16(16) . . ?
N1 C11 C12 117.06(15) . . ?
N2 C12 C11 112.19(14) . . ?
N2 C12 C13 109.41(14) . . ?
C11 C12 C13 107.17(14) . . ?
N2 C12 H12 109.3 . . ?
C11 C12 H12 109.3 . . ?
C13 C12 H12 109.3 . . ?
C22 C13 C14 108.89(14) . . ?
C22 C13 C12 112.26(14) . . ?
C14 C13 C12 112.37(14) . . ?
C22 C13 H13 107.7 . . ?
C14 C13 H13 107.7 . . ?
C12 C13 H13 107.7 . . ?
C13 C14 H14A 109.5 . . ?
C13 C14 H14B 109.5 . . ?
H14A C14 H14B 109.5 . . ?
C13 C14 H14C 109.5 . . ?
H14A C14 H14C 109.5 . . ?
H14B C14 H14C 109.5 . . ?
O4 C15 C16 112.95(16) . . ?
O4 C15 H15A 109.0 . . ?
C16 C15 H15A 109.0 . . ?
O4 C15 H15B 109.0 . . ?
C16 C15 H15B 109.0 . . ?
H15A C15 H15B 107.8 . . ?
C21 C16 C17 118.95(19) . . ?
C21 C16 C15 120.60(18) . . ?
C17 C16 C15 120.45(17) . . ?
C16 C17 C18 120.59(19) . . ?
C16 C17 H17 119.7 . . ?
C18 C17 H17 119.7 . . ?
C19 C18 C17 120.2(2) . . ?
C19 C18 H18 119.9 . . ?
C17 C18 H18 119.9 . . ?
C20 C19 C18 119.5(2) . . ?
C20 C19 H19 120.2 . . ?
C18 C19 H19 120.2 . . ?
C19 C20 C21 120.1(2) . . ?
C19 C20 H20 119.9 . . ?
C21 C20 H20 119.9 . . ?
C16 C21 C20 120.6(2) . . ?
C16 C21 H21 119.7 . . ?
C20 C21 H21 119.7 . . ?
C23 C22 C13 114.76(14) . . ?
C23 C22 H22A 108.6 . . ?
C13 C22 H22A 108.6 . . ?
C23 C22 H22B 108.6 . . ?
C13 C22 H22B 108.6 . . ?
H22A C22 H22B 107.6 . . ?
O13 C23 C22 107.41(13) . . ?
O13 C23 C24 106.66(13) . . ?
C22 C23 C24 112.57(14) . . ?
O13 C23 H23 110.0 . . ?
C22 C23 H23 110.0 . . ?
C24 C23 H23 110.0 . . ?
O8 C24 C25 107.88(14) . . ?
O8 C24 C23 109.37(14) . . ?
C25 C24 C23 110.33(14) . . ?
O8 C24 H24 109.7 . . ?
C25 C24 H24 109.7 . . ?
C23 C24 H24 109.7 . . ?
O7 C25 C26 105.88(13) . . ?
O7 C25 C24 110.06(14) . . ?
C26 C25 C24 110.45(14) . . ?
O7 C25 H25 110.1 . . ?
C26 C25 H25 110.1 . . ?
C24 C25 H25 110.1 . . ?
O6 C26 C25 105.85(14) . . ?
O6 C26 C27 108.56(14) . . ?
C25 C26 C27 111.93(14) . . ?
O6 C26 H26 110.1 . . ?
C25 C26 H26 110.1 . . ?
C27 C26 H26 110.1 . . ?
O13 C27 C28 108.60(14) . . ?
O13 C27 C26 108.06(13) . . ?
C28 C27 C26 113.32(14) . . ?
O13 C27 H27 108.9 . . ?
C28 C27 H27 108.9 . . ?
C26 C27 H27 108.9 . . ?
O5 C28 C27 109.47(14) . . ?
O5 C28 H28A 109.8 . . ?
C27 C28 H28A 109.8 . . ?
O5 C28 H28B 109.8 . . ?
C27 C28 H28B 109.8 . . ?
H28A C28 H28B 108.2 . . ?
O9 C29 O5 123.33(17) . . ?
O9 C29 C30 124.80(18) . . ?
O5 C29 C30 111.87(17) . . ?
C29 C30 H30A 109.5 . . ?
C29 C30 H30B 109.5 . . ?
H30A C30 H30B 109.5 . . ?
C29 C30 H30C 109.5 . . ?
H30A C30 H30C 109.5 . . ?
H30B C30 H30C 109.5 . . ?
O96 C31 O6 124.06(16) . . ?
O96 C31 C32 126.05(17) . . ?
O6 C31 C32 109.88(15) . . ?
C31 C32 H32A 109.5 . . ?
C31 C32 H32B 109.5 . . ?
H32A C32 H32B 109.5 . . ?
C31 C32 H32C 109.5 . . ?
H32A C32 H32C 109.5 . . ?
H32B C32 H32C 109.5 . . ?
O11 C33 O7 123.91(18) . . ?
O11 C33 C34 124.78(19) . . ?
O7 C33 C34 111.25(17) . . ?
C33 C34 H34A 109.5 . . ?
C33 C34 H34B 109.5 . . ?
H34A C34 H34B 109.5 . . ?
C33 C34 H34C 109.5 . . ?
H34A C34 H34C 109.5 . . ?
H34B C34 H34C 109.5 . . ?
O10 C35 O8 122.2(2) . . ?
O10 C35 C36 124.8(2) . . ?
O8 C35 C36 113.0(2) . . ?
C11 N1 C10 118.87(14) . . ?
C11 N1 S 122.44(12) . . ?
C10 N1 S 111.21(12) . . ?
O4 N2 C12 107.59(13) . . ?
O4 N2 H2 126.2 . . ?
C12 N2 H2 126.2 . . ?
C15 O4 N2 107.44(13) . . ?
C29 O5 C28 116.05(14) . . ?
C31 O6 C26 117.80(13) . . ?
C33 O7 C25 118.94(14) . . ?
C35 O8 C24 117.36(16) . . ?
C27 O13 C23 111.78(13) . . ?
O2 S O1 117.05(9) . . ?
O2 S N1 109.14(8) . . ?
O1 S N1 109.68(8) . . ?
O2 S C1 110.46(9) . . ?
O1 S C1 112.86(9) . . ?
N1 S C1 95.48(8) . . ?
C35 C36 H36A 109.5 . . ?
C35 C36 H36B 109.5 . . ?
H36A C36 H36B 109.5 . . ?
C35 C36 H36C 109.5 . . ?
H36A C36 H36C 109.5 . . ?
H36B C36 H36C 109.5 . . ?

loop_
_geom_bond_atom_site_label_1
_geom_bond_atom_site_label_2
_geom_bond_distance
_geom_bond_site_symmetry_2
_geom_bond_publ_flag
C1 C2 1.514(3) . ?
C1 S 1.7881(18) . ?
C1 H1A 0.9700 . ?
C1 H1B 0.9700 . ?
C2 C3 1.543(3) . ?
C2 C10 1.551(3) . ?
C2 C6 1.561(3) . ?
C3 C4 1.553(3) . ?
C3 H3A 0.9700 . ?
C3 H3B 0.9700 . ?
C4 C5 1.534(3) . ?
C4 H4A 0.9700 . ?
C4 H4B 0.9700 . ?
C5 C9 1.545(3) . ?
C5 C6 1.555(3) . ?
C5 H5 0.9800 . ?
C6 C7 1.534(3) . ?
C6 C8 1.537(3) . ?
C7 H7A 0.9600 . ?
C7 H7B 0.9600 . ?
C7 H7C 0.9600 . ?
C8 H8A 0.9600 . ?
C8 H8B 0.9600 . ?
C8 H8C 0.9600 . ?
C9 C10 1.542(3) . ?
C9 H9A 0.9700 . ?
C9 H9B 0.9700 . ?
C10 N1 1.482(2) . ?
C10 H10 0.9800 . ?
C11 O3 1.216(2) . ?
C11 N1 1.397(2) . ?
C11 C12 1.533(2) . ?
C12 N2 1.458(2) . ?
C12 C13 1.559(2) . ?
C12 H12 0.9800 . ?
C13 C22 1.528(2) . ?
C13 C14 1.533(3) . ?
C13 H13 0.9800 . ?
C14 H14A 0.9600 . ?
C14 H14B 0.9600 . ?
C14 H14C 0.9600 . ?
C15 O4 1.438(2) . ?
C15 C16 1.507(3) . ?
C15 H15A 0.9700 . ?
C15 H15B 0.9700 . ?
C16 C21 1.381(3) . ?
C16 C17 1.385(3) . ?
C17 C18 1.387(3) . ?
C17 H17 0.9300 . ?
C18 C19 1.384(3) . ?
C18 H18 0.9300 . ?
C19 C20 1.378(3) . ?
C19 H19 0.9300 . ?
C20 C21 1.393(3) . ?
C20 H20 0.9300 . ?
C21 H21 0.9300 . ?
C22 C23 1.513(2) . ?
C22 H22A 0.9700 . ?
C22 H22B 0.9700 . ?
C23 O13 1.432(2) . ?
C23 C24 1.532(2) . ?
C23 H23 0.9800 . ?
C24 O8 1.449(2) . ?
C24 C25 1.522(3) . ?
C24 H24 0.9800 . ?
C25 O7 1.447(2) . ?
C25 C26 1.512(2) . ?
C25 H25 0.9800 . ?
C26 O6 1.442(2) . ?
C26 C27 1.531(2) . ?
C26 H26 0.9800 . ?
C27 O13 1.428(2) . ?
C27 C28 1.503(2) . ?
C27 H27 0.9800 . ?
C28 O5 1.443(2) . ?
C28 H28A 0.9700 . ?
C28 H28B 0.9700 . ?
C29 O9 1.202(2) . ?
C29 O5 1.354(2) . ?
C29 C30 1.489(3) . ?
C30 H30A 0.9600 . ?
C30 H30B 0.9600 . ?
C30 H30C 0.9600 . ?
C31 O96 1.205(2) . ?
C31 O6 1.349(2) . ?
C31 C32 1.495(3) . ?
C32 H32A 0.9600 . ?
C32 H32B 0.9600 . ?
C32 H32C 0.9600 . ?
C33 O11 1.196(2) . ?
C33 O7 1.349(2) . ?
C33 C34 1.495(3) . ?
C34 H34A 0.9600 . ?
C34 H34B 0.9600 . ?
C34 H34C 0.9600 . ?
C35 O10 1.185(4) . ?
C35 O8 1.335(3) . ?
C35 C36 1.480(3) . ?
N1 S 1.6923(16) . ?
N2 O4 1.4492(19) . ?
N2 H2 0.8600 . ?
O1 S 1.4307(15) . ?
O2 S 1.4293(14) . ?
C36 H36A 0.9600 . ?
C36 H36B 0.9600 . ?
C36 H36C 0.9600 . ?

loop_
_geom_torsion_atom_site_label_1
_geom_torsion_atom_site_label_2
_geom_torsion_atom_site_label_3
_geom_torsion_atom_site_label_4
_geom_torsion
_geom_torsion_site_symmetry_1
_geom_torsion_site_symmetry_2
_geom_torsion_site_symmetry_3
_geom_torsion_site_symmetry_4
_geom_torsion_publ_flag
S C1 C2 C3 140.97(15) . . . . ?
S C1 C2 C10 22.45(19) . . . . ?
S C1 C2 C6 -95.62(17) . . . . ?
C1 C2 C3 C4 170.60(17) . . . . ?
C10 C2 C3 C4 -69.10(18) . . . . ?
C6 C2 C3 C4 38.94(18) . . . . ?
C2 C3 C4 C5 -3.8(2) . . . . ?
C3 C4 C5 C9 74.3(2) . . . . ?
C3 C4 C5 C6 -32.8(2) . . . . ?
C4 C5 C6 C7 175.06(16) . . . . ?
C9 C5 C6 C7 64.0(2) . . . . ?
C4 C5 C6 C8 -61.6(2) . . . . ?
C9 C5 C6 C8 -172.61(17) . . . . ?
C4 C5 C6 C2 54.52(16) . . . . ?
C9 C5 C6 C2 -56.51(17) . . . . ?
C1 C2 C6 C7 53.1(2) . . . . ?
C3 C2 C6 C7 -175.82(17) . . . . ?
C10 C2 C6 C7 -67.1(2) . . . . ?
C1 C2 C6 C8 -70.5(2) . . . . ?
C3 C2 C6 C8 60.6(2) . . . . ?
C10 C2 C6 C8 169.28(16) . . . . ?
C1 C2 C6 C5 172.00(16) . . . . ?
C3 C2 C6 C5 -56.91(16) . . . . ?
C10 C2 C6 C5 51.76(16) . . . . ?
C4 C5 C9 C10 -66.3(2) . . . . ?
C6 C5 C9 C10 41.4(2) . . . . ?
C5 C9 C10 N1 -122.24(17) . . . . ?
C5 C9 C10 C2 -7.4(2) . . . . ?
C1 C2 C10 N1 -35.0(2) . . . . ?
C3 C2 C10 N1 -161.51(14) . . . . ?
C6 C2 C10 N1 92.17(16) . . . . ?
C1 C2 C10 C9 -156.01(16) . . . . ?
C3 C2 C10 C9 77.46(18) . . . . ?
C6 C2 C10 C9 -28.85(18) . . . . ?
O3 C11 C12 N2 -26.2(2) . . . . ?
N1 C11 C12 N2 163.17(14) . . . . ?
O3 C11 C12 C13 93.89(19) . . . . ?
N1 C11 C12 C13 -76.72(18) . . . . ?
N2 C12 C13 C22 -61.25(19) . . . . ?
C11 C12 C13 C22 176.88(14) . . . . ?
N2 C12 C13 C14 61.90(18) . . . . ?
C11 C12 C13 C14 -59.97(18) . . . . ?
O4 C15 C16 C21 100.3(2) . . . . ?
O4 C15 C16 C17 -78.5(2) . . . . ?
C21 C16 C17 C18 -1.7(3) . . . . ?
C15 C16 C17 C18 177.18(18) . . . . ?
C16 C17 C18 C19 1.1(3) . . . . ?
C17 C18 C19 C20 -0.4(3) . . . . ?
C18 C19 C20 C21 0.2(4) . . . . ?
C17 C16 C21 C20 1.5(3) . . . . ?
C15 C16 C21 C20 -177.4(2) . . . . ?
C19 C20 C21 C16 -0.8(4) . . . . ?
C14 C13 C22 C23 165.56(14) . . . . ?
C12 C13 C22 C23 -69.36(19) . . . . ?
C13 C22 C23 O13 -55.95(19) . . . . ?
C13 C22 C23 C24 -173.06(14) . . . . ?
O13 C23 C24 O8 178.41(13) . . . . ?
C22 C23 C24 O8 -64.03(18) . . . . ?
O13 C23 C24 C25 59.90(17) . . . . ?
C22 C23 C24 C25 177.45(14) . . . . ?
O8 C24 C25 O7 72.07(17) . . . . ?
C23 C24 C25 O7 -168.51(13) . . . . ?
O8 C24 C25 C26 -171.37(13) . . . . ?
C23 C24 C25 C26 -51.96(18) . . . . ?
O7 C25 C26 O6 -73.34(15) . . . . ?
C24 C25 C26 O6 167.54(13) . . . . ?
O7 C25 C26 C27 168.56(13) . . . . ?
C24 C25 C26 C27 49.44(19) . . . . ?
O6 C26 C27 O13 -171.30(13) . . . . ?
C25 C26 C27 O13 -54.82(18) . . . . ?
O6 C26 C27 C28 68.31(18) . . . . ?
C25 C26 C27 C28 -175.21(14) . . . . ?
O13 C27 C28 O5 -63.90(17) . . . . ?
C26 C27 C28 O5 56.19(19) . . . . ?
O3 C11 N1 C10 -7.1(2) . . . . ?
C12 C11 N1 C10 163.75(15) . . . . ?
O3 C11 N1 S 140.09(15) . . . . ?
C12 C11 N1 S -49.1(2) . . . . ?
C9 C10 N1 C11 -62.5(2) . . . . ?
C2 C10 N1 C11 -176.04(14) . . . . ?
C9 C10 N1 S 146.91(14) . . . . ?
C2 C10 N1 S 33.36(17) . . . . ?
C11 C12 N2 O4 -76.77(17) . . . . ?
C13 C12 N2 O4 164.43(13) . . . . ?
C16 C15 O4 N2 -67.64(18) . . . . ?
C12 N2 O4 C15 -110.80(15) . . . . ?
O9 C29 O5 C28 -3.7(3) . . . . ?
C30 C29 O5 C28 175.99(16) . . . . ?
C27 C28 O5 C29 -151.24(15) . . . . ?
O96 C31 O6 C26 -0.2(3) . . . . ?
C32 C31 O6 C26 179.28(15) . . . . ?
C25 C26 O6 C31 136.26(15) . . . . ?
C27 C26 O6 C31 -103.42(16) . . . . ?
O11 C33 O7 C25 4.9(3) . . . . ?
C34 C33 O7 C25 -177.52(17) . . . . ?
C26 C25 O7 C33 141.26(16) . . . . ?
C24 C25 O7 C33 -99.36(18) . . . . ?
O10 C35 O8 C24 -13.9(5) . . . . ?
C36 C35 O8 C24 169.56(18) . . . . ?
C25 C24 O8 C35 -107.1(2) . . . . ?
C23 C24 O8 C35 132.9(2) . . . . ?
C28 C27 O13 C23 -170.83(13) . . . . ?
C26 C27 O13 C23 65.87(16) . . . . ?
C22 C23 O13 C27 170.50(13) . . . . ?
C24 C23 O13 C27 -68.59(16) . . . . ?
C11 N1 S O2 -53.77(16) . . . . ?
C10 N1 S O2 95.60(13) . . . . ?
C11 N1 S O1 75.67(15) . . . . ?
C10 N1 S O1 -134.95(12) . . . . ?
C11 N1 S C1 -167.67(15) . . . . ?
C10 N1 S C1 -18.29(13) . . . . ?
C2 C1 S O2 -115.96(14) . . . . ?
C2 C1 S O1 110.88(14) . . . . ?
C2 C1 S N1 -3.18(15) . . . . ?

loop_
_cod_related_entry_id
_cod_related_entry_database
_cod_related_entry_code
1 ChemSpider 30653396
